data_7111065
loop_
_publ_author_name
'Giesbrecht, Garth R.'
'Shafir, Alex'
'Arnold, John'

_publ_contact_author
;
 John Arnold
 Dept of Chemistry, UC Berkeley, Berkeley, CA 94720-1460
;
_publ_section_title
;
 Zirconium complexes of a tacn-derived amido ligand and ring-opening to
 form a new diamido-amino pincer
;
_journal_issue 21
_journal_name_full 'Chemical Communications'
_journal_page_first 2135
_journal_paper_doi 10.1039/b005675h
_journal_year 2000
_chemical_formula_moiety 'C12 H26 Cl3 N3 Zr '
_chemical_formula_sum 'C12 H26 Cl3 N3 Zr'
_chemical_formula_weight 409.94
_space_group_IT_number 19
_symmetry_cell_setting orthorhombic
_symmetry_Int_Tables_number 19
_symmetry_space_group_name_Hall 'P 2ac 2ab'
_symmetry_space_group_name_H-M 'P 21 21 21'
_audit_creation_date 'Tue Jul  4 10:40:25 2000'
_audit_creation_method 'from TEXRAY.INF file'
_cell_angle_alpha 90
_cell_angle_beta 90
_cell_angle_gamma 90
_cell_formula_units_Z 4
_cell_length_a 7.517(1)
_cell_length_b 10.144(1)
_cell_length_c 22.790(3)
_cell_measurement_reflns_used 0
_cell_measurement_temperature 150
_cell_measurement_theta_max 0.0
_cell_measurement_theta_min 0.0
_cell_volume 1737.8(4)
_computing_cell_refinement 'MSC/AFC Diffractometer Control'
_computing_data_collection 'MSC/AFC Diffractometer Control'
_computing_data_reduction teXsan
_computing_publication_material teXsan
_computing_structure_refinement teXsan
_diffrn_ambient_temperature 150
_diffrn_measurement_device 'SMART CCD'
_diffrn_measurement_method 'omega scans with profile analysis'
_diffrn_orient_matrix_UB_11 0.00000
_diffrn_orient_matrix_UB_12 0.00000
_diffrn_orient_matrix_UB_13 0.00000
_diffrn_orient_matrix_UB_21 0.00000
_diffrn_orient_matrix_UB_22 0.00000
_diffrn_orient_matrix_UB_23 0.00000
_diffrn_orient_matrix_UB_31 0.00000
_diffrn_orient_matrix_UB_32 0.00000
_diffrn_orient_matrix_UB_33 0.00000
_diffrn_radiation_monochromator graphite
_diffrn_radiation_source 'X-ray tube'
_diffrn_radiation_type MoKalpha
_diffrn_radiation_wavelength 0.7107
_diffrn_reflns_av_R_equivalents 0.0673
_diffrn_reflns_limit_h_max 6
_diffrn_reflns_limit_h_min -8
_diffrn_reflns_limit_k_max 12
_diffrn_reflns_limit_k_min -12
_diffrn_reflns_limit_l_max 24
_diffrn_reflns_limit_l_min -26
_diffrn_reflns_number 7804
_diffrn_reflns_theta_max 25.59
_diffrn_standards_decay_% 0.00
_diffrn_standards_interval_count 0
_diffrn_standards_number 0
_exptl_absorpt_coefficient_mu 1.085
_exptl_absorpt_correction_type none
_exptl_crystal_colour yellow
_exptl_crystal_density_diffrn 1.567
_exptl_crystal_description needle
_exptl_crystal_F_000 840.00
_exptl_crystal_size_max 0.19
_exptl_crystal_size_mid 0.06
_exptl_crystal_size_min 0.04
_refine_diff_density_max 0.66
_refine_diff_density_min -0.52
_refine_ls_extinction_coef 0.00000
_refine_ls_extinction_method none
_refine_ls_goodness_of_fit_obs 0.760
_refine_ls_hydrogen_treatment noref
_refine_ls_matrix_type full
_refine_ls_number_parameters 172
_refine_ls_number_reflns 1735
_refine_ls_number_restraints 0
_refine_ls_R_factor_all 0.0661
_refine_ls_R_factor_obs 0.0311
_refine_ls_shift/esd_max 0.0310
_refine_ls_structure_factor_coef F
_refine_ls_weighting_scheme sigma
_refine_ls_wR_factor_all 0.0397
_refine_ls_wR_factor_obs 0.0316
_reflns_number_observed 1735
_reflns_number_total 2947
_reflns_observed_criterion 'I>3.00 sigma'
_cod_data_source_file b005675hsup1.cif
_cod_data_source_block tacnzrcl3
_cod_original_cell_volume 1738.0(3)
_cod_original_sg_symbol_H-M 'P 21 21 21 '
_cod_original_formula_sum 'C12 H26 Cl3 N3 Zr '
_cod_database_code 7111065

loop_
_symmetry_equiv_pos_as_xyz
'   +x,   +y,   +z'
'1/2-x,   -y,1/2+z'
'1/2+x,1/2-y,   -z'
'   -x,1/2+y,1/2-z'

loop_
_atom_site_aniso_label
_atom_site_aniso_U_11
_atom_site_aniso_U_22
_atom_site_aniso_U_33
_atom_site_aniso_U_12
_atom_site_aniso_U_13
_atom_site_aniso_U_23
Zr(1) 0.0192(3) 0.0211(3) 0.0151(3) -0.0021(3) 0.0000(4) 0.0020(4)
Cl(1) 0.033(1) 0.039(1) 0.022(1) -0.0015(9) -0.0083(9) 0.0076(9)
Cl(2) 0.0264(10) 0.039(1) 0.023(1) 0.0020(9) 0.0053(9) -0.001(1)
Cl(3) 0.0321(10) 0.029(1) 0.034(1) -0.0099(8) 0.0017(9) 0.0007(9)
N(1) 0.021(3) 0.014(3) 0.025(4) 0.002(3) 0.000(3) 0.000(3)
N(2) 0.030(3) 0.017(4) 0.023(4) -0.004(3) -0.002(3) -0.004(3)
N(3) 0.028(3) 0.022(3) 0.012(3) -0.004(2) -0.006(3) -0.003(3)
C(1) 0.027(4) 0.037(5) 0.027(5) -0.007(4) -0.010(4) 0.000(4)
C(2) 0.036(5) 0.022(4) 0.020(5) -0.005(3) -0.002(4) -0.007(3)
C(3) 0.027(4) 0.024(4) 0.019(5) -0.005(3) 0.005(4) 0.002(3)
C(4) 0.023(4) 0.030(5) 0.024(4) -0.005(3) 0.005(3) -0.002(4)
C(5) 0.027(4) 0.025(4) 0.033(5) 0.008(3) -0.004(4) 0.006(4)
C(6) 0.028(4) 0.037(5) 0.020(5) -0.004(3) 0.000(4) 0.008(4)
C(7) 0.036(4) 0.016(4) 0.022(4) 0.003(3) -0.002(3) 0.008(3)
C(8) 0.046(4) 0.026(3) 0.030(4) 0.012(4) -0.002(4) 0.000(3)
C(9) 0.059(5) 0.017(4) 0.054(6) -0.008(4) 0.004(5) 0.003(4)
C(10) 0.032(4) 0.022(4) 0.032(5) -0.001(3) 0.001(4) -0.005(3)
C(11) 0.044(5) 0.035(5) 0.027(5) -0.008(4) 0.007(4) -0.013(4)
C(12) 0.042(5) 0.037(5) 0.053(6) 0.003(4) 0.007(4) -0.019(4)

loop_
_atom_site_label
_atom_site_fract_x
_atom_site_fract_y
_atom_site_fract_z
_atom_site_U_iso_or_equiv
_atom_site_thermal_displace_type
Zr(1) 1.01657(8) 0.06806(6) 0.64383(3) 0.025 Uij
Cl(1) 0.8711(2) 0.1709(2) 0.55757(8) 0.026 Uij
Cl(2) 0.7822(2) 0.1351(2) 0.71219(8) 0.024 Uij
Cl(3) 0.8963(2) -0.1509(2) 0.62634(8) 0.025 Uij
N(1) 1.1929(6) 0.0552(5) 0.7094(2) 0.016 Uij
N(2) 1.2897(7) -0.0226(5) 0.6031(3) 0.020 Uij
N(3) 1.2086(6) 0.2672(5) 0.6379(3) 0.021 Uij
C(1) 1.2270(9) 0.1821(7) 0.7400(3) 0.021 Uij
C(2) 1.3050(9) 0.2798(7) 0.6957(3) 0.018 Uij
C(3) 1.3329(9) 0.2240(7) 0.5903(3) 0.021 Uij
C(4) 1.4200(8) 0.0897(7) 0.5981(3) 0.024 Uij
C(5) 1.3457(8) -0.1111(6) 0.6528(4) 0.021 Uij
C(6) 1.3391(9) -0.0372(7) 0.7107(3) 0.023 Uij
C(7) 1.1302(9) 0.3990(6) 0.6190(3) 0.025 Uij
C(8) 0.9780(9) 0.4392(7) 0.6591(3) 0.031 Uij
C(9) 1.265(1) 0.5099(7) 0.6125(4) 0.040 Uij
C(10) 1.2857(9) -0.1031(6) 0.5472(3) 0.021 Uij
C(11) 1.226(1) -0.0230(7) 0.4951(3) 0.028 Uij
C(12) 1.4571(10) -0.1737(7) 0.5321(4) 0.039 Uij
H(1) 1.119 0.216 0.755 0.025 Uij
H(2) 1.309 0.169 0.771 0.025 Uij
H(3) 1.292 0.367 0.710 0.022 Uij
H(4) 1.428 0.261 0.690 0.022 Uij
H(5) 1.268 0.222 0.555 0.025 Uij
H(6) 1.425 0.288 0.587 0.025 Uij
H(7) 1.495 0.074 0.565 0.029 Uij
H(8) 1.490 0.092 0.633 0.029 Uij
H(9) 1.267 -0.185 0.655 0.025 Uij
H(10) 1.464 -0.141 0.646 0.025 Uij
H(11) 1.322 -0.098 0.742 0.028 Uij
H(12) 1.448 0.009 0.716 0.028 Uij
H(13) 1.080 0.386 0.581 0.029 Uij
H(14) 0.886 0.376 0.657 0.037 Uij
H(15) 0.934 0.523 0.647 0.037 Uij
H(16) 1.020 0.445 0.698 0.037 Uij
H(17) 1.215 0.578 0.589 0.048 Uij
H(18) 1.294 0.543 0.650 0.048 Uij
H(19) 1.369 0.477 0.594 0.048 Uij
H(20) 1.199 -0.170 0.553 0.026 Uij
H(21) 1.177 -0.080 0.466 0.034 Uij
H(22) 1.137 0.038 0.507 0.034 Uij
H(23) 1.324 0.023 0.479 0.034 Uij
H(24) 1.548 -0.111 0.526 0.046 Uij
H(25) 1.490 -0.230 0.564 0.046 Uij
H(26) 1.440 -0.225 0.498 0.046 Uij

loop_
_atom_type_symbol
_atom_type_oxidation_number
_atom_type_number_in_cell
_atom_type_scat_dispersion_real
_atom_type_scat_dispersion_imag
_atom_type_scat_source
C 0 48 0.003 0.002 'International Tables'
H 0 104 0.000 0.000 'International Tables'
N 0 12 0.006 0.003 'International Tables'
Zr 0 4 -2.967 0.560 'International Tables'
Cl 0 12 0.148 0.159 'International Tables'

loop_
_geom_angle_atom_site_label_1
_geom_angle_atom_site_label_2
_geom_angle_atom_site_label_3
_geom_angle
_geom_angle_publ_flag
Cl(1) Zr(1) Cl(2) 94.02(7) yes
Cl(1) Zr(1) Cl(3) 95.19(6) yes
Cl(1) Zr(1) N(1) 155.7(2) yes
Cl(1) Zr(1) N(2) 103.2(1) yes
Cl(1) Zr(1) N(3) 82.6(1) yes
Cl(2) Zr(1) Cl(3) 95.20(6) yes
Cl(2) Zr(1) N(1) 91.1(2) yes
Cl(2) Zr(1) N(2) 162.7(1) yes
Cl(2) Zr(1) N(3) 103.1(1) yes
Cl(3) Zr(1) N(1) 108.0(2) yes
Cl(3) Zr(1) N(2) 84.6(1) yes
Cl(3) Zr(1) N(3) 161.7(1) yes
N(1) Zr(1) N(2) 72.7(2) yes
N(1) Zr(1) N(3) 73.1(2) yes
N(2) Zr(1) N(3) 78.3(2) yes
Zr(1) N(1) C(1) 114.0(4) yes
Zr(1) N(1) C(6) 124.1(5) yes
C(1) N(1) C(6) 114.9(5) yes
Zr(1) N(2) C(4) 106.9(4) yes
Zr(1) N(2) C(5) 100.0(4) yes
Zr(1) N(2) C(10) 120.6(4) yes
C(4) N(2) C(5) 109.0(5) yes
C(4) N(2) C(10) 111.0(5) yes
C(5) N(2) C(10) 108.5(5) yes
Zr(1) N(3) C(2) 107.5(4) yes
Zr(1) N(3) C(3) 99.4(4) yes
Zr(1) N(3) C(7) 120.3(4) yes
C(2) N(3) C(3) 110.9(5) yes
C(2) N(3) C(7) 111.0(5) yes
C(3) N(3) C(7) 107.1(5) yes
N(1) C(1) C(2) 108.5(6) yes
N(3) C(2) C(1) 109.7(5) yes
N(3) C(3) C(4) 116.4(6) yes
N(2) C(4) C(3) 113.9(5) yes
N(2) C(5) C(6) 110.5(5) yes
N(1) C(6) C(5) 109.1(6) yes
N(3) C(7) C(8) 110.9(5) yes
N(3) C(7) C(9) 114.8(6) yes
C(8) C(7) C(9) 111.2(6) yes
N(2) C(10) C(11) 112.2(5) yes
N(2) C(10) C(12) 115.4(6) yes
C(11) C(10) C(12) 109.4(6) yes

loop_
_geom_bond_atom_site_label_1
_geom_bond_atom_site_label_2
_geom_bond_distance
_geom_bond_publ_flag
Zr(1) Cl(1) 2.480(2) yes
Zr(1) Cl(2) 2.449(2) yes
Zr(1) Cl(3) 2.431(2) yes
Zr(1) N(1) 2.003(5) yes
Zr(1) N(2) 2.434(5) yes
Zr(1) N(3) 2.487(5) yes
N(1) C(1) 1.486(9) yes
N(1) C(6) 1.444(8) yes
N(2) C(4) 1.506(7) yes
N(2) C(5) 1.505(9) yes
N(2) C(10) 1.513(9) yes
N(3) C(2) 1.508(9) yes
N(3) C(3) 1.498(9) yes
N(3) C(7) 1.523(7) yes
C(1) C(2) 1.532(10) yes
C(3) C(4) 1.522(9) yes
C(5) C(6) 1.52(1) yes
C(7) C(8) 1.520(9) yes
C(7) C(9) 1.521(9) yes
C(10) C(11) 1.51(1) yes
C(10) C(12) 1.514(9) yes
